data_4326785
loop_
_publ_author_name
'Endrit Shurdha'
'Curtis E. Moore'
'Arnold L. Rheingold'
'Joel S. Miller'

_publ_section_title
;
 Dinuclear [CoII(NCMe)5CoII(NCS)4] Possessing Octahedral and Tetrahedral
 CoIISites
;
_journal_name_full 'Inorganic Chemistry'
_journal_page_first 10546
_journal_page_last 10548
_journal_paper_doi 10.1021/ic201832d
_journal_volume 50
_journal_year 2011
_chemical_formula_sum 'C16 H18 Co2 N10 S4'
_chemical_formula_weight 596.50
_chemical_name_systematic
; 
 ? 
;
_space_group_IT_number 9
_symmetry_cell_setting monoclinic
_symmetry_space_group_name_Hall 'C -2yc'
_symmetry_space_group_name_H-M 'C 1 c 1'
_atom_sites_solution_hydrogens geom
_atom_sites_solution_primary direct
_atom_sites_solution_secondary difmap
_audit_creation_method SHELXL-97
_cell_angle_alpha 90.00
_cell_angle_beta 91.3540(10)
_cell_angle_gamma 90.00
_cell_formula_units_Z 4
_cell_length_a 9.6785(5)
_cell_length_b 13.9686(8)
_cell_length_c 19.8210(11)
_cell_measurement_reflns_used 5713
_cell_measurement_temperature 113(2)
_cell_measurement_theta_max 25.45
_cell_measurement_theta_min 2.56
_cell_volume 2679.0(3)
_computing_cell_refinement 'Bruker SAINT'
_computing_data_collection 'Bruker APEX2'
_computing_data_reduction 'Bruker SAINT'
_computing_molecular_graphics 'Bruker SHELXTL'
_computing_publication_material 'Bruker SHELXTL'
_computing_structure_refinement 'SHELXL-97 (Sheldrick, 1997)'
_computing_structure_solution 'SHELXS-97 (Sheldrick, 1990)'
_diffrn_ambient_temperature 113(2)
_diffrn_measured_fraction_theta_full 0.991
_diffrn_measured_fraction_theta_max 0.988
_diffrn_measurement_device_type 'Bruker APEX-II CCD'
_diffrn_measurement_method '\f and \w scans'
_diffrn_radiation_monochromator graphite
_diffrn_radiation_source 'fine-focus sealed tube'
_diffrn_radiation_type MoK\a
_diffrn_radiation_wavelength 0.71073
_diffrn_reflns_av_R_equivalents 0.0201
_diffrn_reflns_av_sigmaI/netI 0.0396
_diffrn_reflns_limit_h_max 10
_diffrn_reflns_limit_h_min -11
_diffrn_reflns_limit_k_max 16
_diffrn_reflns_limit_k_min -12
_diffrn_reflns_limit_l_max 23
_diffrn_reflns_limit_l_min -23
_diffrn_reflns_number 6738
_diffrn_reflns_theta_full 25.00
_diffrn_reflns_theta_max 25.45
_diffrn_reflns_theta_min 2.06
_exptl_absorpt_coefficient_mu 1.574
_exptl_absorpt_correction_T_max 0.7649
_exptl_absorpt_correction_T_min 0.5578
_exptl_absorpt_correction_type multi-scan
_exptl_absorpt_process_details sadabs
_exptl_crystal_colour blue
_exptl_crystal_density_diffrn 1.479
_exptl_crystal_description block
_exptl_crystal_F_000 1208
_exptl_crystal_size_max 0.42
_exptl_crystal_size_mid 0.24
_exptl_crystal_size_min 0.18
_refine_diff_density_max 0.263
_refine_diff_density_min -0.202
_refine_diff_density_rms 0.043
_refine_ls_abs_structure_details 'Flack H D (1983), Acta Cryst. A39, 876-881'
_refine_ls_abs_structure_Flack 0.013(8)
_refine_ls_extinction_method none
_refine_ls_goodness_of_fit_ref 1.032
_refine_ls_hydrogen_treatment constr
_refine_ls_matrix_type full
_refine_ls_number_parameters 295
_refine_ls_number_reflns 4116
_refine_ls_number_restraints 2
_refine_ls_restrained_S_all 1.032
_refine_ls_R_factor_all 0.0197
_refine_ls_R_factor_gt 0.0193
_refine_ls_shift/su_max 0.001
_refine_ls_shift/su_mean 0.000
_refine_ls_structure_factor_coef Fsqd
_refine_ls_weighting_details 'calc w=1/[\s^2^(Fo^2^)+(0.0060P)^2^+0.0000P] where P=(Fo^2^+2Fc^2^)/3'
_refine_ls_weighting_scheme calc
_refine_ls_wR_factor_gt 0.0446
_refine_ls_wR_factor_ref 0.0450
_reflns_number_gt 4054
_reflns_number_total 4116
_reflns_threshold_expression >2sigma(I)
_cod_data_source_file ic201832d_si_001.cif
_cod_data_source_block jsm173
_cod_database_code 4326785

loop_
_symmetry_equiv_pos_as_xyz
'x, y, z'
'x, -y, z+1/2'
'x+1/2, y+1/2, z'
'x+1/2, -y+1/2, z+1/2'

loop_
_atom_site_label
_atom_site_type_symbol
_atom_site_fract_x
_atom_site_fract_y
_atom_site_fract_z
_atom_site_U_iso_or_equiv
_atom_site_adp_type
_atom_site_occupancy
_atom_site_symmetry_multiplicity
_atom_site_calc_flag
_atom_site_refinement_flags
Co1 Co 0.44596(3) 0.77369(2) 0.525401(17) 0.01834(8) Uani 1 1 d .
Co2 Co 0.25625(3) 0.74047(2) 0.250260(16) 0.01558(7) Uani 1 1 d .
S1 S 0.10032(6) 0.74533(4) 0.35095(3) 0.01937(13) Uani 1 1 d .
S2 S 0.76503(7) 1.02353(6) 0.48869(4) 0.03783(18) Uani 1 1 d .
S3 S 0.77265(7) 0.52325(6) 0.51647(4) 0.03844(18) Uani 1 1 d .
S4 S 0.24031(7) 0.87740(5) 0.72263(3) 0.03327(16) Uani 1 1 d .
N1 N 0.38905(18) 0.64229(14) 0.29945(10) 0.0189(4) Uani 1 1 d .
N2 N 0.14749(18) 0.62381(14) 0.20797(9) 0.0197(4) Uani 1 1 d .
N3 N 0.3767(2) 0.73889(14) 0.16211(11) 0.0214(5) Uani 1 1 d .
N4 N 0.12253(19) 0.83868(15) 0.20323(9) 0.0213(4) Uani 1 1 d .
N5 N 0.37194(18) 0.85481(15) 0.29276(10) 0.0202(4) Uani 1 1 d .
N6 N 0.3045(2) 0.76695(13) 0.45228(11) 0.0222(4) Uani 1 1 d .
N7 N 0.56674(19) 0.88339(14) 0.51094(10) 0.0244(4) Uani 1 1 d .
N8 N 0.56795(18) 0.66323(14) 0.51893(9) 0.0220(4) Uani 1 1 d .
N9 N 0.3520(2) 0.78788(16) 0.61100(10) 0.0244(5) Uani 1 1 d .
N10 N -0.2294(2) 0.89561(17) 0.28168(13) 0.0404(6) Uani 1 1 d .
C1 C 0.5387(2) 0.51144(17) 0.35811(13) 0.0264(6) Uani 1 1 d .
H1A H 0.5621 0.4621 0.3251 0.040 Uiso 1 1 calc R
H1B H 0.4874 0.4823 0.3949 0.040 Uiso 1 1 calc R
H1C H 0.6238 0.5406 0.3764 0.040 Uiso 1 1 calc R
C2 C 0.4538(2) 0.58461(17) 0.32536(11) 0.0186(5) Uani 1 1 d .
C3 C 0.0440(2) 0.46876(17) 0.15513(12) 0.0255(5) Uani 1 1 d .
H3A H 0.0920 0.4538 0.1135 0.038 Uiso 1 1 calc R
H3B H -0.0546 0.4781 0.1449 0.038 Uiso 1 1 calc R
H3C H 0.0560 0.4158 0.1871 0.038 Uiso 1 1 calc R
C4 C 0.1014(2) 0.55575(17) 0.18461(12) 0.0190(5) Uani 1 1 d .
C5 C 0.4930(3) 0.7271(2) 0.04562(13) 0.0384(7) Uani 1 1 d .
H5A H 0.5932 0.7208 0.0523 0.058 Uiso 1 1 calc R
H5B H 0.4724 0.7851 0.0194 0.058 Uiso 1 1 calc R
H5C H 0.4570 0.6711 0.0212 0.058 Uiso 1 1 calc R
C6 C 0.4280(2) 0.73361(17) 0.11090(14) 0.0237(6) Uani 1 1 d .
C7 C -0.0399(2) 0.96819(18) 0.15190(13) 0.0275(6) Uani 1 1 d .
H7A H -0.1025 0.9907 0.1866 0.041 Uiso 1 1 calc R
H7B H -0.0939 0.9412 0.1140 0.041 Uiso 1 1 calc R
H7C H 0.0155 1.0220 0.1359 0.041 Uiso 1 1 calc R
C8 C 0.0514(2) 0.89478(18) 0.18034(11) 0.0197(5) Uani 1 1 d .
C9 C 0.4725(2) 1.00493(18) 0.35355(13) 0.0265(6) Uani 1 1 d .
H9A H 0.4444 1.0623 0.3283 0.040 Uiso 1 1 calc R
H9B H 0.5736 1.0009 0.3556 0.040 Uiso 1 1 calc R
H9C H 0.4374 1.0085 0.3994 0.040 Uiso 1 1 calc R
C10 C 0.4163(2) 0.92039(17) 0.31986(11) 0.0180(5) Uani 1 1 d .
C11 C 0.2205(2) 0.75762(15) 0.41062(12) 0.0164(5) Uani 1 1 d .
C12 C 0.6501(2) 0.94174(17) 0.50202(11) 0.0217(5) Uani 1 1 d .
C13 C 0.6540(2) 0.60542(18) 0.51791(11) 0.0221(5) Uani 1 1 d .
C14 C 0.3056(2) 0.82466(18) 0.65782(12) 0.0218(5) Uani 1 1 d .
C15 C -0.2774(3) 0.76739(19) 0.37309(14) 0.0323(6) Uani 1 1 d .
H15A H -0.2617 0.7958 0.4178 0.048 Uiso 1 1 calc R
H15B H -0.2155 0.7125 0.3677 0.048 Uiso 1 1 calc R
H15C H -0.3736 0.7460 0.3686 0.048 Uiso 1 1 calc R
C16 C -0.2499(2) 0.83818(19) 0.32161(13) 0.0285(6) Uani 1 1 d .

loop_
_atom_site_aniso_label
_atom_site_aniso_U_11
_atom_site_aniso_U_22
_atom_site_aniso_U_33
_atom_site_aniso_U_23
_atom_site_aniso_U_13
_atom_site_aniso_U_12
Co1 0.02004(15) 0.01999(17) 0.01500(16) -0.00098(13) 0.00079(12) 0.00010(14)
Co2 0.01620(14) 0.01550(15) 0.01498(16) 0.00020(13) -0.00119(11) 0.00013(13)
S1 0.0172(3) 0.0226(3) 0.0183(3) -0.0001(2) 0.0001(2) -0.0002(2)
S2 0.0432(4) 0.0454(5) 0.0248(4) 0.0003(3) -0.0020(3) -0.0254(4)
S3 0.0388(4) 0.0471(5) 0.0292(4) -0.0040(3) -0.0041(3) 0.0232(3)
S4 0.0342(3) 0.0421(4) 0.0239(3) -0.0054(3) 0.0087(3) 0.0043(3)
N1 0.0188(9) 0.0206(11) 0.0174(10) -0.0032(9) -0.0001(8) -0.0007(9)
N2 0.0195(9) 0.0219(11) 0.0175(11) -0.0014(9) -0.0014(8) -0.0005(9)
N3 0.0249(11) 0.0190(11) 0.0203(13) 0.0000(8) 0.0024(9) 0.0001(8)
N4 0.0238(10) 0.0216(11) 0.0185(11) 0.0000(9) -0.0010(8) 0.0003(9)
N5 0.0202(9) 0.0226(12) 0.0179(11) 0.0037(9) -0.0010(8) -0.0014(9)
N6 0.0272(11) 0.0213(11) 0.0181(11) -0.0006(9) 0.0029(9) 0.0001(9)
N7 0.0270(10) 0.0232(11) 0.0230(11) -0.0020(9) 0.0033(8) -0.0008(9)
N8 0.0230(9) 0.0227(11) 0.0204(11) -0.0001(9) 0.0023(8) 0.0009(9)
N9 0.0246(11) 0.0311(12) 0.0174(12) -0.0005(10) -0.0010(9) 0.0039(10)
N10 0.0397(13) 0.0359(14) 0.0455(15) 0.0023(12) -0.0014(11) 0.0011(11)
C1 0.0259(12) 0.0237(13) 0.0296(15) 0.0051(11) -0.0037(10) 0.0062(11)
C2 0.0190(10) 0.0195(12) 0.0174(12) -0.0036(10) 0.0019(9) -0.0012(10)
C3 0.0307(12) 0.0233(13) 0.0224(13) 0.0005(11) -0.0011(10) -0.0054(11)
C4 0.0190(10) 0.0214(13) 0.0167(12) 0.0027(10) 0.0007(9) -0.0003(10)
C5 0.0402(16) 0.057(2) 0.0181(15) -0.0002(13) 0.0093(11) 0.0010(14)
C6 0.0207(12) 0.0248(14) 0.0256(15) 0.0012(11) -0.0013(11) -0.0013(10)
C7 0.0309(12) 0.0291(14) 0.0222(14) -0.0002(11) -0.0049(10) 0.0094(11)
C8 0.0223(11) 0.0246(13) 0.0122(11) -0.0033(10) -0.0002(9) -0.0013(11)
C9 0.0292(12) 0.0255(14) 0.0248(14) -0.0052(11) -0.0010(10) -0.0044(11)
C10 0.0186(11) 0.0211(13) 0.0144(12) 0.0042(10) 0.0013(9) 0.0010(10)
C11 0.0188(11) 0.0149(12) 0.0157(13) 0.0004(9) 0.0024(10) 0.0013(9)
C12 0.0253(11) 0.0260(13) 0.0139(12) -0.0014(10) -0.0008(9) 0.0043(11)
C13 0.0250(11) 0.0286(14) 0.0126(12) -0.0011(10) 0.0007(9) -0.0032(11)
C14 0.0184(10) 0.0279(14) 0.0189(13) 0.0044(11) -0.0015(9) -0.0018(10)
C15 0.0305(14) 0.0387(17) 0.0279(16) -0.0008(12) 0.0048(11) -0.0017(12)
C16 0.0239(12) 0.0291(15) 0.0323(15) -0.0069(13) -0.0018(10) 0.0015(11)

loop_
_atom_type_symbol
_atom_type_description
_atom_type_scat_dispersion_real
_atom_type_scat_dispersion_imag
_atom_type_scat_source
C C 0.0033 0.0016 'International Tables Vol C Tables 4.2.6.8 and 6.1.1.4'
H H 0.0000 0.0000 'International Tables Vol C Tables 4.2.6.8 and 6.1.1.4'
N N 0.0061 0.0033 'International Tables Vol C Tables 4.2.6.8 and 6.1.1.4'
S S 0.1246 0.1234 'International Tables Vol C Tables 4.2.6.8 and 6.1.1.4'
Co Co 0.3494 0.9721 'International Tables Vol C Tables 4.2.6.8 and 6.1.1.4'

loop_
_geom_angle_atom_site_label_1
_geom_angle_atom_site_label_2
_geom_angle_atom_site_label_3
_geom_angle
N8 Co1 N7 104.24(8)
N8 Co1 N9 115.64(8)
N7 Co1 N9 109.91(8)
N8 Co1 N6 108.96(8)
N7 Co1 N6 109.70(8)
N9 Co1 N6 108.28(8)
N4 Co2 N2 91.83(8)
N4 Co2 N1 178.85(8)
N2 Co2 N1 88.52(7)
N4 Co2 N5 89.91(7)
N2 Co2 N5 178.00(7)
N1 Co2 N5 89.76(8)
N4 Co2 N3 89.20(8)
N2 Co2 N3 86.76(7)
N1 Co2 N3 91.90(7)
N5 Co2 N3 92.27(8)
N4 Co2 S1 87.69(5)
N2 Co2 S1 91.89(5)
N1 Co2 S1 91.21(5)
N5 Co2 S1 89.17(5)
N3 Co2 S1 176.57(6)
C11 S1 Co2 98.32(8)
C2 N1 Co2 175.24(19)
C4 N2 Co2 172.87(18)
C6 N3 Co2 171.9(2)
C8 N4 Co2 176.63(19)
C10 N5 Co2 169.83(17)
C11 N6 Co1 176.06(19)
C12 N7 Co1 172.71(18)
C13 N8 Co1 171.15(18)
C14 N9 Co1 159.4(2)
N1 C2 C1 179.1(3)
N2 C4 C3 179.4(3)
N3 C6 C5 179.8(3)
N4 C8 C7 179.0(3)
N5 C10 C9 179.2(3)
N6 C11 S1 179.5(2)
N7 C12 S2 179.2(2)
N8 C13 S3 179.1(2)
N9 C14 S4 179.2(2)
N10 C16 C15 178.6(3)

loop_
_geom_bond_atom_site_label_1
_geom_bond_atom_site_label_2
_geom_bond_distance
Co1 N8 1.9489(19)
Co1 N7 1.953(2)
Co1 N9 1.954(2)
Co1 N6 1.972(2)
Co2 N4 2.090(2)
Co2 N2 2.103(2)
Co2 N1 2.103(2)
Co2 N5 2.114(2)
Co2 N3 2.124(2)
Co2 S1 2.5313(7)
S1 C11 1.648(2)
S2 C12 1.620(3)
S3 C13 1.624(2)
S4 C14 1.622(2)
N1 C2 1.136(3)
N2 C4 1.143(3)
N3 C6 1.143(3)
N4 C8 1.131(3)
N5 C10 1.141(3)
N6 C11 1.152(3)
N7 C12 1.164(3)
N8 C13 1.161(3)
N9 C14 1.160(3)
N10 C16 1.148(3)
C1 C2 1.455(3)
C3 C4 1.453(3)
C5 C6 1.455(4)
C7 C8 1.458(3)
C9 C10 1.456(3)
C15 C16 1.450(4)
